data_1518974
loop_
_publ_author_name
'Malcolm H. Chisholm'
'Christopher B. Durr'
'Thomas F. Spilker'
'Philip J. Young'

_publ_section_title
;
 Molecular ordering by halide-halide interactions in dimolybdenum
 p-halobenzoates
;
_journal_name_full 'Inorganica Chimica Acta'
_journal_page_first 300
_journal_page_last 307
_journal_volume 424
_journal_year 2015
_chemical_compound_source 'synthesis as described'
_chemical_formula_moiety 'C46 H54 Cl2 Mo2 O8, 2(C4 H8 O)'
_chemical_formula_sum 'C54 H70 Cl2 Mo2 O10'
_chemical_formula_weight 1141.88
_space_group_crystal_system monoclinic
_space_group_IT_number 14
_space_group_name_Hall '-P 2ybc'
_space_group_name_H-M_alt 'P 1 21/c 1'
_symmetry_space_group_name_Hall '-P 2ybc'
_symmetry_space_group_name_H-M 'P 1 21/c 1'
_atom_sites_solution_hydrogens geom
_cell_angle_alpha 90
_cell_angle_beta 115.0250(10)
_cell_angle_gamma 90
_cell_formula_units_Z 2
_cell_length_a 10.5454(3)
_cell_length_b 28.4540(9)
_cell_length_c 10.0650(3)
_cell_measurement_reflns_used 6325
_cell_measurement_temperature 152(2)
_cell_measurement_theta_max 27.485
_cell_measurement_theta_min 1.018
_cell_measurement_wavelength 0.71073
_cell_volume 2736.58(14)
_computing_cell_refinement 'HKL Scalepack (Otwinowski & Minor 1997)'
_computing_data_collection 'Collect (Bruker AXS BV, 1997-2004)'
_computing_data_reduction 'HKL Denzo and Scalepack (Otwinowski & Minor 1997)'
_computing_molecular_graphics 'Ortep-3 for Windows (Farrugia, 1997)'
_computing_publication_material 'WinGX publication routines (Farrugia, 1999)'
_computing_structure_refinement 'SHELXL-2012 (Sheldrick, 2012)'
_diffrn_ambient_temperature 152(2)
_diffrn_detector 'CCD plate'
_diffrn_detector_area_resol_mean 9
_diffrn_measured_fraction_theta_full 1
_diffrn_measured_fraction_theta_max 0.998
_diffrn_measurement_device '95mm CCD camera on \k-goniostat'
_diffrn_measurement_device_type KappaCCD
_diffrn_measurement_method CCD
_diffrn_orient_matrix_type 'by Bruker AXS Collect from scalepack cell'
_diffrn_orient_matrix_UB_11 -0.0203709
_diffrn_orient_matrix_UB_12 -0.0135478
_diffrn_orient_matrix_UB_13 -0.0939319
_diffrn_orient_matrix_UB_21 -0.1046586
_diffrn_orient_matrix_UB_22 -0.0051866
_diffrn_orient_matrix_UB_23 -0.0176816
_diffrn_orient_matrix_UB_31 -0.0255791
_diffrn_orient_matrix_UB_32 0.0320108
_diffrn_orient_matrix_UB_33 -0.0426193
_diffrn_radiation_monochromator 'horizonally mounted graphite crystal'
_diffrn_radiation_probe x-ray
_diffrn_radiation_type MoK\a
_diffrn_radiation_wavelength 0.71073
_diffrn_reflns_av_R_equivalents 0.051
_diffrn_reflns_Laue_measured_fraction_full 1
_diffrn_reflns_Laue_measured_fraction_max 0.998
_diffrn_reflns_limit_h_max 13
_diffrn_reflns_limit_h_min -13
_diffrn_reflns_limit_k_max 36
_diffrn_reflns_limit_k_min -36
_diffrn_reflns_limit_l_max 13
_diffrn_reflns_limit_l_min -13
_diffrn_reflns_number 12262
_diffrn_reflns_point_group_measured_fraction_max 0.998
_diffrn_reflns_theta_full 25.242
_diffrn_reflns_theta_max 27.438
_diffrn_reflns_theta_min 1.431
_diffrn_source 'Enraf Nonius FR590'
_exptl_absorpt_coefficient_mu 0.61
_exptl_absorpt_correction_T_max 0.891
_exptl_absorpt_correction_T_min 0.734
_exptl_absorpt_correction_type multi-scan
_exptl_absorpt_process_details 'HKL Scalepack (Otwinowski & Minor, 1997)'
_exptl_crystal_colour orange
_exptl_crystal_density_diffrn 1.386
_exptl_crystal_density_method 'not measured'
_exptl_crystal_description block
_exptl_crystal_F_000 1184
_exptl_crystal_size_max 0.38
_exptl_crystal_size_mid 0.23
_exptl_crystal_size_min 0.19
_refine_diff_density_max 1.534
_refine_diff_density_min -0.595
_refine_diff_density_rms 0.16
_refine_ls_extinction_method none
_refine_ls_goodness_of_fit_ref 1.101
_refine_ls_hydrogen_treatment constr
_refine_ls_matrix_type full
_refine_ls_number_parameters 307
_refine_ls_number_reflns 6237
_refine_ls_number_restraints 0
_refine_ls_restrained_S_all 1.101
_refine_ls_R_factor_all 0.0712
_refine_ls_R_factor_gt 0.0441
_refine_ls_shift/su_max 0.002
_refine_ls_shift/su_mean 0
_refine_ls_structure_factor_coef Fsqd
_refine_ls_weighting_details
;
 w=1/[\s^2^(Fo^2^)+(0.0623P)^2^+2.3166P]
 where P=(Fo^2^+2Fc^2^)/3
;
_refine_ls_weighting_scheme calc
_refine_ls_wR_factor_gt 0.1091
_refine_ls_wR_factor_ref 0.1265
_reflns_number_gt 4714
_reflns_number_total 6237
_reflns_threshold_expression 'I > 2\s(I)'
_cod_data_source_file ICA-2015-424-300-307-2.cif
_cod_data_source_block cbd055
_cod_original_cell_volume 2736.57(14)
_cod_database_code 1518974

loop_
_space_group_symop_operation_xyz
'x, y, z'
'-x, y+1/2, -z+1/2'
'-x, -y, -z'
'x, -y-1/2, z-1/2'

loop_
_atom_site_label
_atom_site_type_symbol
_atom_site_fract_x
_atom_site_fract_y
_atom_site_fract_z
_atom_site_U_iso_or_equiv
_atom_site_adp_type
_atom_site_occupancy
_atom_site_calc_flag
_atom_site_disorder_assembly
_atom_site_disorder_group
C1 C 0.7019(3) 0.93479(12) 1.1387(4) 0.0288(7) Uani 1 d . .
C2 C 0.8208(3) 0.90221(12) 1.2157(4) 0.0321(7) Uani 1 d . .
C3 C 0.8609(4) 0.89059(13) 1.3619(4) 0.0410(9) Uani 1 d . .
H3 H 0.8068 0.9016 1.4108 0.049 Uiso 1 calc . .
C4 C 0.9779(4) 0.86331(14) 1.4379(5) 0.0477(10) Uani 1 d . .
H4 H 1.0042 0.8552 1.5377 0.057 Uiso 1 calc . .
C5 C 1.0556(4) 0.84812(14) 1.3648(4) 0.0463(10) Uani 1 d . .
C6 C 1.0172(4) 0.85802(14) 1.2189(5) 0.0490(10) Uani 1 d . .
H6 H 1.0706 0.8464 1.17 0.059 Uiso 1 calc . .
C7 C 0.8995(4) 0.88514(14) 1.1449(4) 0.0417(9) Uani 1 d . .
H7 H 0.872 0.8922 1.0443 0.05 Uiso 1 calc . .
C8 C 0.2967(3) 0.93359(12) 0.9355(4) 0.0289(7) Uani 1 d . .
C9 C 0.1856(3) 0.89693(12) 0.8975(4) 0.0323(7) Uani 1 d . .
C10 C 0.2241(4) 0.84977(13) 0.9225(5) 0.0436(9) Uani 1 d . .
C11 C 0.1188(4) 0.81622(14) 0.8837(5) 0.0515(11) Uani 1 d . .
H11 H 0.1443 0.784 0.902 0.062 Uiso 1 calc . .
C12 C -0.0205(4) 0.82776(14) 0.8201(5) 0.0463(10) Uani 1 d . .
C13 C -0.0565(4) 0.87529(14) 0.7956(4) 0.0402(9) Uani 1 d . .
H13 H -0.1527 0.8837 0.7508 0.048 Uiso 1 calc . .
C14 C 0.0441(3) 0.91065(12) 0.8347(4) 0.0311(7) Uani 1 d . .
C15 C 0.3776(4) 0.83537(15) 0.9962(6) 0.0581(12) Uani 1 d . .
H15 H 0.4357 0.8641 1.0062 0.07 Uiso 1 calc . .
C16 C 0.4135(7) 0.8164(3) 1.1502(6) 0.116(3) Uani 1 d . .
H16A H 0.5125 0.8075 1.1968 0.174 Uiso 1 calc . .
H16B H 0.3555 0.7887 1.1434 0.174 Uiso 1 calc . .
H16C H 0.3954 0.8407 1.2089 0.174 Uiso 1 calc . .
C17 C 0.4157(5) 0.7995(2) 0.9086(6) 0.0767(16) Uani 1 d . .
H17A H 0.5152 0.7916 0.9604 0.115 Uiso 1 calc . .
H17B H 0.3972 0.8125 0.812 0.115 Uiso 1 calc . .
H17C H 0.3593 0.7711 0.8966 0.115 Uiso 1 calc . .
C18 C -0.1285(5) 0.78809(18) 0.7788(6) 0.0667(14) Uani 1 d . .
H18 H -0.0845 0.7625 0.8522 0.08 Uiso 1 calc . .
C19 C -0.1520(9) 0.7679(3) 0.6343(8) 0.142(4) Uani 1 d . .
H19A H -0.0618 0.7595 0.6345 0.213 Uiso 1 calc . .
H19B H -0.1991 0.7911 0.5572 0.213 Uiso 1 calc . .
H19C H -0.2105 0.7397 0.6158 0.213 Uiso 1 calc . .
C20 C -0.2589(5) 0.80014(19) 0.7887(7) 0.0796(16) Uani 1 d . .
H20A H -0.2377 0.8129 0.8862 0.119 Uiso 1 calc . .
H20B H -0.3167 0.7719 0.7725 0.119 Uiso 1 calc . .
H20C H -0.3097 0.8237 0.714 0.119 Uiso 1 calc . .
C21 C 0.0068(3) 0.96261(12) 0.8083(4) 0.0342(8) Uani 1 d . .
H21 H 0.0837 0.9804 0.8872 0.041 Uiso 1 calc . .
C22 C 0.0026(4) 0.97936(15) 0.6616(4) 0.0452(9) Uani 1 d . .
H22A H -0.0214 1.0128 0.6484 0.068 Uiso 1 calc . .
H22B H -0.068 0.9614 0.5814 0.068 Uiso 1 calc . .
H22C H 0.0946 0.9746 0.6614 0.068 Uiso 1 calc . .
C23 C -0.1293(4) 0.97559(15) 0.8191(5) 0.0463(9) Uani 1 d . .
H23A H -0.1467 1.0094 0.8014 0.069 Uiso 1 calc . .
H23B H -0.1213 0.9678 0.9172 0.069 Uiso 1 calc . .
H23C H -0.2071 0.9579 0.7455 0.069 Uiso 1 calc . .
C24 C 0.5202(4) 0.90740(14) 0.6598(4) 0.0449(9) Uani 1 d . .
H24A H 0.4531 0.8886 0.6829 0.054 Uiso 1 calc . .
H24B H 0.6165 0.9 0.7321 0.054 Uiso 1 calc . .
C25 C 0.5028(4) 0.89790(18) 0.5044(4) 0.0567(12) Uani 1 d . .
H25A H 0.5885 0.9062 0.4924 0.068 Uiso 1 calc . .
H25B H 0.4794 0.8646 0.477 0.068 Uiso 1 calc . .
C26 C 0.3836(5) 0.92960(16) 0.4161(5) 0.0571(12) Uani 1 d . .
H26A H 0.2968 0.9112 0.3641 0.068 Uiso 1 calc . .
H26B H 0.4045 0.9473 0.343 0.068 Uiso 1 calc . .
C27 C 0.3679(4) 0.96281(17) 0.5262(4) 0.0514(10) Uani 1 d . .
H27A H 0.3595 0.9957 0.4913 0.062 Uiso 1 calc . .
H27B H 0.2836 0.9548 0.5413 0.062 Uiso 1 calc . .
Cl2 Cl 1.20668(12) 0.81515(4) 1.46098(14) 0.0638(3) Uani 1 d . .
Mo1 Mo 0.50756(3) 0.99336(2) 0.90066(3) 0.02537(11) Uani 1 d . .
O1 O 0.6634(2) 0.94189(8) 1.0021(2) 0.0279(5) Uani 1 d . .
O2 O 0.3536(2) 1.04396(8) 0.7878(2) 0.0296(5) Uani 1 d . .
O3 O 0.3492(2) 0.94150(8) 0.8450(2) 0.0282(5) Uani 1 d . .
O4 O 0.6646(2) 1.04425(8) 0.9434(2) 0.0281(5) Uani 1 d . .
O5 O 0.4915(2) 0.95703(9) 0.6594(3) 0.0376(6) Uani 1 d . .

loop_
_atom_site_aniso_label
_atom_site_aniso_U_11
_atom_site_aniso_U_22
_atom_site_aniso_U_33
_atom_site_aniso_U_23
_atom_site_aniso_U_13
_atom_site_aniso_U_12
C1 0.0269(17) 0.0301(18) 0.0289(17) -0.0031(13) 0.0114(14) -0.0046(13)
C2 0.0303(17) 0.0314(18) 0.0324(18) -0.0026(14) 0.0110(14) 0.0009(14)
C3 0.043(2) 0.043(2) 0.034(2) -0.0006(16) 0.0130(17) 0.0050(17)
C4 0.052(2) 0.044(2) 0.039(2) 0.0043(18) 0.0110(18) 0.0120(19)
C5 0.045(2) 0.036(2) 0.049(2) 0.0004(17) 0.0102(19) 0.0095(17)
C6 0.047(2) 0.049(2) 0.049(2) -0.0056(19) 0.0190(19) 0.0151(19)
C7 0.044(2) 0.045(2) 0.035(2) -0.0009(16) 0.0159(17) 0.0099(17)
C8 0.0225(16) 0.0319(18) 0.0321(18) 0.0000(14) 0.0112(14) 0.0030(13)
C9 0.0311(18) 0.0352(19) 0.0327(18) -0.0049(14) 0.0155(15) -0.0059(15)
C10 0.041(2) 0.035(2) 0.056(2) -0.0044(17) 0.0218(19) -0.0034(16)
C11 0.049(2) 0.030(2) 0.077(3) -0.0054(19) 0.028(2) -0.0084(18)
C12 0.052(2) 0.040(2) 0.054(3) -0.0132(18) 0.029(2) -0.0148(19)
C13 0.0337(19) 0.053(2) 0.038(2) -0.0103(17) 0.0200(17) -0.0103(17)
C14 0.0309(17) 0.0352(19) 0.0304(17) -0.0056(14) 0.0161(14) -0.0063(14)
C15 0.043(2) 0.035(2) 0.086(3) -0.001(2) 0.018(2) 0.0021(18)
C16 0.085(4) 0.179(8) 0.063(4) -0.012(4) 0.012(3) 0.058(5)
C17 0.058(3) 0.098(4) 0.082(4) 0.005(3) 0.037(3) 0.018(3)
C18 0.058(3) 0.059(3) 0.088(4) -0.020(3) 0.035(3) -0.027(2)
C19 0.170(7) 0.150(7) 0.147(7) -0.101(6) 0.107(6) -0.118(6)
C20 0.066(3) 0.070(4) 0.108(5) -0.016(3) 0.042(3) -0.027(3)
C21 0.0271(18) 0.038(2) 0.0357(19) -0.0028(15) 0.0116(15) -0.0030(14)
C22 0.042(2) 0.052(2) 0.045(2) 0.0047(18) 0.0211(18) -0.0007(18)
C23 0.037(2) 0.054(2) 0.052(2) 0.002(2) 0.0239(19) 0.0058(18)
C24 0.044(2) 0.049(2) 0.039(2) -0.0034(18) 0.0149(17) 0.0007(18)
C25 0.060(3) 0.063(3) 0.048(3) -0.019(2) 0.024(2) -0.006(2)
C26 0.067(3) 0.061(3) 0.042(2) -0.008(2) 0.022(2) -0.014(2)
C27 0.047(2) 0.065(3) 0.037(2) -0.005(2) 0.0126(18) -0.001(2)
Cl2 0.0523(7) 0.0505(7) 0.0698(8) 0.0047(5) 0.0076(6) 0.0206(5)
Mo1 0.02200(16) 0.03084(17) 0.02442(16) -0.00295(11) 0.01092(11) -0.00153(11)
O1 0.0242(11) 0.0324(12) 0.0281(12) -0.0030(9) 0.0120(9) 0.0007(9)
O2 0.0266(12) 0.0353(13) 0.0273(12) -0.0009(10) 0.0119(10) 0.0023(10)
O3 0.0242(11) 0.0344(13) 0.0266(11) -0.0058(9) 0.0114(9) -0.0040(9)
O4 0.0256(11) 0.0306(12) 0.0307(12) -0.0032(9) 0.0144(10) -0.0047(9)
O5 0.0380(14) 0.0445(15) 0.0315(13) -0.0028(11) 0.0158(11) 0.0019(11)

loop_
_atom_type_symbol
_atom_type_description
_atom_type_scat_dispersion_real
_atom_type_scat_dispersion_imag
_atom_type_scat_source
C C 0.0033 0.0016 'International Tables Vol C Tables 4.2.6.8 and 6.1.1.4'
H H 0 0 'International Tables Vol C Tables 4.2.6.8 and 6.1.1.4'
Cl Cl 0.1484 0.1585 'International Tables Vol C Tables 4.2.6.8 and 6.1.1.4'
Mo Mo -1.6832 0.6857 'International Tables Vol C Tables 4.2.6.8 and 6.1.1.4'
O O 0.0106 0.006 'International Tables Vol C Tables 4.2.6.8 and 6.1.1.4'

loop_
_geom_angle_atom_site_label_1
_geom_angle_atom_site_label_2
_geom_angle_atom_site_label_3
_geom_angle
_geom_angle_site_symmetry_1
_geom_angle_site_symmetry_3
O2 C1 O1 122.5(3) 3_677 .
O2 C1 C2 119.1(3) 3_677 .
O1 C1 C2 118.4(3) . .
C3 C2 C7 118.7(3) . .
C3 C2 C1 120.9(3) . .
C7 C2 C1 120.3(3) . .
C4 C3 C2 121.4(4) . .
C4 C3 H3 119.3 . .
C2 C3 H3 119.3 . .
C5 C4 C3 118.2(4) . .
C5 C4 H4 120.9 . .
C3 C4 H4 120.9 . .
C6 C5 C4 122.1(4) . .
C6 C5 Cl2 119.2(3) . .
C4 C5 Cl2 118.7(3) . .
C5 C6 C7 118.7(4) . .
C5 C6 H6 120.6 . .
C7 C6 H6 120.6 . .
C6 C7 C2 120.9(4) . .
C6 C7 H7 119.5 . .
C2 C7 H7 119.5 . .
O3 C8 O4 122.5(3) . 3_677
O3 C8 C9 118.2(3) . .
O4 C8 C9 119.3(3) 3_677 .
C10 C9 C14 121.3(3) . .
C10 C9 C8 119.3(3) . .
C14 C9 C8 119.3(3) . .
C11 C10 C9 118.3(4) . .
C11 C10 C15 120.7(4) . .
C9 C10 C15 121.0(3) . .
C12 C11 C10 122.5(4) . .
C12 C11 H11 118.7 . .
C10 C11 H11 118.7 . .
C11 C12 C13 118.1(4) . .
C11 C12 C18 118.5(4) . .
C13 C12 C18 123.4(4) . .
C14 C13 C12 122.1(4) . .
C14 C13 H13 118.9 . .
C12 C13 H13 118.9 . .
C13 C14 C9 117.6(3) . .
C13 C14 C21 122.8(3) . .
C9 C14 C21 119.6(3) . .
C17 C15 C10 112.8(4) . .
C17 C15 C16 109.8(4) . .
C10 C15 C16 110.1(4) . .
C17 C15 H15 108 . .
C10 C15 H15 108 . .
C16 C15 H15 108 . .
C15 C16 H16A 109.5 . .
C15 C16 H16B 109.5 . .
H16A C16 H16B 109.5 . .
C15 C16 H16C 109.5 . .
H16A C16 H16C 109.5 . .
H16B C16 H16C 109.5 . .
C15 C17 H17A 109.5 . .
C15 C17 H17B 109.5 . .
H17A C17 H17B 109.5 . .
C15 C17 H17C 109.5 . .
H17A C17 H17C 109.5 . .
H17B C17 H17C 109.5 . .
C20 C18 C19 112.7(5) . .
C20 C18 C12 114.9(4) . .
C19 C18 C12 110.4(4) . .
C20 C18 H18 106 . .
C19 C18 H18 106 . .
C12 C18 H18 106 . .
C18 C19 H19A 109.5 . .
C18 C19 H19B 109.5 . .
H19A C19 H19B 109.5 . .
C18 C19 H19C 109.5 . .
H19A C19 H19C 109.5 . .
H19B C19 H19C 109.5 . .
C18 C20 H20A 109.5 . .
C18 C20 H20B 109.5 . .
H20A C20 H20B 109.5 . .
C18 C20 H20C 109.5 . .
H20A C20 H20C 109.5 . .
H20B C20 H20C 109.5 . .
C14 C21 C23 113.7(3) . .
C14 C21 C22 111.7(3) . .
C23 C21 C22 110.3(3) . .
C14 C21 H21 106.9 . .
C23 C21 H21 106.9 . .
C22 C21 H21 106.9 . .
C21 C22 H22A 109.5 . .
C21 C22 H22B 109.5 . .
H22A C22 H22B 109.5 . .
C21 C22 H22C 109.5 . .
H22A C22 H22C 109.5 . .
H22B C22 H22C 109.5 . .
C21 C23 H23A 109.5 . .
C21 C23 H23B 109.5 . .
H23A C23 H23B 109.5 . .
C21 C23 H23C 109.5 . .
H23A C23 H23C 109.5 . .
H23B C23 H23C 109.5 . .
O5 C24 C25 103.7(3) . .
O5 C24 H24A 111 . .
C25 C24 H24A 111 . .
O5 C24 H24B 111 . .
C25 C24 H24B 111 . .
H24A C24 H24B 109 . .
C26 C25 C24 102.1(3) . .
C26 C25 H25A 111.4 . .
C24 C25 H25A 111.4 . .
C26 C25 H25B 111.4 . .
C24 C25 H25B 111.4 . .
H25A C25 H25B 109.2 . .
C25 C26 C27 105.4(3) . .
C25 C26 H26A 110.7 . .
C27 C26 H26A 110.7 . .
C25 C26 H26B 110.7 . .
C27 C26 H26B 110.7 . .
H26A C26 H26B 108.8 . .
O5 C27 C26 106.0(3) . .
O5 C27 H27A 110.5 . .
C26 C27 H27A 110.5 . .
O5 C27 H27B 110.5 . .
C26 C27 H27B 110.5 . .
H27A C27 H27B 108.7 . .
O4 Mo1 Mo1 92.96(6) . 3_677
O4 Mo1 O2 90.02(9) . .
Mo1 Mo1 O2 92.21(6) 3_677 .
O4 Mo1 O1 89.66(9) . .
Mo1 Mo1 O1 91.23(6) 3_677 .
O2 Mo1 O1 176.56(8) . .
O4 Mo1 O3 176.54(8) . .
Mo1 Mo1 O3 90.49(6) 3_677 .
O2 Mo1 O3 89.54(9) . .
O1 Mo1 O3 90.57(9) . .
C1 O1 Mo1 117.3(2) . .
C1 O2 Mo1 116.7(2) 3_677 .
C8 O3 Mo1 117.9(2) . .
C8 O4 Mo1 116.2(2) 3_677 .
C27 O5 C24 102.8(3) . .

loop_
_geom_bond_atom_site_label_1
_geom_bond_atom_site_label_2
_geom_bond_distance
_geom_bond_site_symmetry_2
C1 O2 1.273(4) 3_677
C1 O1 1.274(4) .
C1 C2 1.487(5) .
C2 C3 1.388(5) .
C2 C7 1.390(5) .
C3 C4 1.383(5) .
C3 H3 0.95 .
C4 C5 1.381(6) .
C4 H4 0.95 .
C5 C6 1.377(6) .
C5 Cl2 1.747(4) .
C6 C7 1.382(5) .
C6 H6 0.95 .
C7 H7 0.95 .
C8 O3 1.271(4) .
C8 O4 1.276(4) 3_677
C8 C9 1.493(5) .
C9 C10 1.394(5) .
C9 C14 1.408(5) .
C10 C11 1.389(5) .
C10 C15 1.525(6) .
C11 C12 1.371(6) .
C11 H11 0.95 .
C12 C13 1.398(6) .
C12 C18 1.531(6) .
C13 C14 1.393(5) .
C13 H13 0.95 .
C14 C21 1.524(5) .
C15 C17 1.510(7) .
C15 C16 1.530(8) .
C15 H15 1 .
C16 H16A 0.98 .
C16 H16B 0.98 .
C16 H16C 0.98 .
C17 H17A 0.98 .
C17 H17B 0.98 .
C17 H17C 0.98 .
C18 C20 1.461(7) .
C18 C19 1.483(8) .
C18 H18 1 .
C19 H19A 0.98 .
C19 H19B 0.98 .
C19 H19C 0.98 .
C20 H20A 0.98 .
C20 H20B 0.98 .
C20 H20C 0.98 .
C21 C23 1.530(5) .
C21 C22 1.534(5) .
C21 H21 1 .
C22 H22A 0.98 .
C22 H22B 0.98 .
C22 H22C 0.98 .
C23 H23A 0.98 .
C23 H23B 0.98 .
C23 H23C 0.98 .
C24 O5 1.444(5) .
C24 C25 1.520(5) .
C24 H24A 0.99 .
C24 H24B 0.99 .
C25 C26 1.496(6) .
C25 H25A 0.99 .
C25 H25B 0.99 .
C26 C27 1.518(6) .
C26 H26A 0.99 .
C26 H26B 0.99 .
C27 O5 1.430(4) .
C27 H27A 0.99 .
C27 H27B 0.99 .
Mo1 O4 2.103(2) .
Mo1 Mo1 2.1064(5) 3_677
Mo1 O2 2.107(2) .
Mo1 O1 2.114(2) .
Mo1 O3 2.118(2) .
O2 C1 1.273(4) 3_677
O4 C8 1.276(4) 3_677
